data_2017280
loop_
_publ_author_name
'G\'omez, Sandra L.'
'Sanabria, Carlos M.'
'Palma, Alirio'
'Bahsas, Ali'
'Cobo, Justo'
'Glidewell, Christopher'

_publ_section_title
;
 Four differently substituted
 2-aryl-2,3,4,5-tetrahydro-1<i>H</i>-1,4-epoxy-1-benzazepines:
 hydrogen-bonded structures in one, two and three dimensions
;
_journal_coeditor_code FA3200
_journal_issue 9
_journal_name_full 'Acta Crystallographica Section C'
_journal_page_first o465
_journal_page_last o469
_journal_paper_doi 10.1107/S0108270109030339
_journal_volume 65
_journal_year 2009
_chemical_formula_iupac 'C18 H19 N O'
_chemical_formula_moiety 'C18 H19 N O'
_chemical_formula_sum 'C18 H19 N O'
_chemical_formula_weight 265.34
_chemical_name_systematic
;
(2<i>SR</i>,4<i>RS</i>)-7-methyl-2-<i>exo</i>-(4-methylphenyl)-
2,3,4,5-tetrahydro-1<i>H</i>-1,4-epoxy-1-benzazepine
;
_space_group_IT_number 14
_symmetry_cell_setting monoclinic
_symmetry_space_group_name_Hall '-P 2yn'
_symmetry_space_group_name_H-M 'P 1 21/n 1'
_atom_sites_solution_hydrogens geom
_atom_sites_solution_primary direct
_atom_sites_solution_secondary difmap
_cell_angle_alpha 90.00
_cell_angle_beta 108.222(10)
_cell_angle_gamma 90.00
_cell_formula_units_Z 4
_cell_length_a 9.7687(9)
_cell_length_b 10.3022(17)
_cell_length_c 14.239(2)
_cell_measurement_reflns_used 3133
_cell_measurement_temperature 120(2)
_cell_measurement_theta_max 27.50
_cell_measurement_theta_min 2.95
_cell_volume 1361.1(3)
_computing_cell_refinement 'DIRAX/LSQ (Duisenberg <i>et al.</i>,  2000)'
_computing_data_collection 'COLLECT (Hooft, 1999)'
_computing_data_reduction 'EVALCCD (Duisenberg <i>et al.</i>,  2003)'
_computing_molecular_graphics 'PLATON (Spek, 2009)'
_computing_publication_material 'SHELXL97 (Sheldrick, 2008) and PLATON (Spek, 2009)'
_computing_structure_refinement 'SHELXL97 (Sheldrick, 2008)'
_computing_structure_solution 'Sir2004 (Burla <i>et al.</i>,  2005)'
_diffrn_ambient_temperature 120(2)
_diffrn_detector_area_resol_mean 9.091
_diffrn_measured_fraction_theta_full 0.998
_diffrn_measured_fraction_theta_max 0.998
_diffrn_measurement_device_type 'Bruker--Nonius KappaCCD'
_diffrn_measurement_method '\f & \w scans'
_diffrn_radiation_monochromator graphite
_diffrn_radiation_source 'Bruker-Nonius FR591 rotating anode'
_diffrn_radiation_type 'Mo K\a'
_diffrn_radiation_wavelength 0.71073
_diffrn_reflns_av_R_equivalents 0.0957
_diffrn_reflns_av_sigmaI/netI 0.0754
_diffrn_reflns_limit_h_max 12
_diffrn_reflns_limit_h_min -12
_diffrn_reflns_limit_k_max 13
_diffrn_reflns_limit_k_min -13
_diffrn_reflns_limit_l_max 18
_diffrn_reflns_limit_l_min -18
_diffrn_reflns_number 20555
_diffrn_reflns_theta_full 27.50
_diffrn_reflns_theta_max 27.50
_diffrn_reflns_theta_min 2.95
_diffrn_standards_decay_% 0
_diffrn_standards_interval_count 0
_diffrn_standards_interval_time 0
_diffrn_standards_number 0
_exptl_absorpt_coefficient_mu 0.080
_exptl_absorpt_correction_T_max 0.991
_exptl_absorpt_correction_T_min 0.962
_exptl_absorpt_correction_type multi-scan
_exptl_absorpt_process_details '(SADABS; Sheldrick, 2003)'
_exptl_crystal_colour colourless
_exptl_crystal_density_diffrn 1.295
_exptl_crystal_density_method 'not measured'
_exptl_crystal_description block
_exptl_crystal_F_000 568
_exptl_crystal_size_max 0.33
_exptl_crystal_size_mid 0.27
_exptl_crystal_size_min 0.12
_refine_diff_density_max 0.268
_refine_diff_density_min -0.259
_refine_ls_extinction_method none
_refine_ls_goodness_of_fit_ref 1.075
_refine_ls_hydrogen_treatment constr
_refine_ls_matrix_type full
_refine_ls_number_parameters 183
_refine_ls_number_reflns 3133
_refine_ls_number_restraints 0
_refine_ls_restrained_S_all 1.075
_refine_ls_R_factor_all 0.1346
_refine_ls_R_factor_gt 0.0626
_refine_ls_shift/su_max 0.001
_refine_ls_shift/su_mean 0.000
_refine_ls_structure_factor_coef Fsqd
_refine_ls_weighting_details 'w=1/[\s^2^(Fo^2^)+(0.0346P)^2^+1.1025P] where P=(Fo^2^+2Fc^2^)/3'
_refine_ls_weighting_scheme calc
_refine_ls_wR_factor_gt 0.1082
_refine_ls_wR_factor_ref 0.1353
_reflns_number_gt 1788
_reflns_number_total 3133
_reflns_threshold_expression I>2\s(I)
_cod_data_source_file fa3200.cif
_cod_data_source_block III
_cod_depositor_comments
;
The following automatic conversions were performed:
'_exptl_absorpt_correction_type' value 'Multi-scan' changed to
'multi-scan' according to
'/home/saulius/struct/CIF-dictionaries/cif_core.dic' dictionary named
'cif_core.dic' version 2.4.1 from 2010-06-29.

Automatic conversion script
Id: cif_fix_enum 1527 2010-12-29 10:47:43Z saulius 

The following automatic conversions were performed:

'_exptl_absorpt_correction_type' value 'Multi-scan' changed to
'multi-scan' according to
/home/saulius/struct/CIF-dictionaries/cif_core.dic dictionary named
'cif_core.dic' version 2.4.1 from 2010-06-29.

Automatic conversion script
Id: cif_fix_values 1715 2011-07-08 13:25:40Z adriana 
;
_cod_original_sg_symbol_H-M 'P 21/n'
_cod_database_code 2017280
_cod_database_fobs_code 2017280

loop_
_symmetry_equiv_pos_as_xyz
'x, y, z'
'-x+1/2, y+1/2, -z+1/2'
'-x, -y, -z'
'x-1/2, -y-1/2, z-1/2'

loop_
_atom_site_type_symbol
_atom_site_label
_atom_site_fract_x
_atom_site_fract_y
_atom_site_fract_z
_atom_site_U_iso_or_equiv
_atom_site_adp_type
_atom_site_calc_flag
_atom_site_refinement_flags
_atom_site_occupancy
_atom_site_disorder_assembly
_atom_site_disorder_group
N N1 0.5776(2) 0.74452(19) 0.11344(14) 0.0240(5) Uani d . 1 . .
C C2 0.4350(2) 0.8051(2) 0.06260(17) 0.0234(5) Uani d . 1 . .
H H2 0.4391 0.8989 0.0814 0.028 Uiso calc R 1 . .
C C3 0.4205(2) 0.7951(3) -0.04817(17) 0.0271(6) Uani d . 1 . .
H H3A 0.3288 0.7525 -0.0856 0.033 Uiso calc R 1 . .
H H3B 0.4245 0.8821 -0.0768 0.033 Uiso calc R 1 . .
C C4 0.5488(3) 0.7131(2) -0.04985(18) 0.0270(6) Uani d . 1 . .
H H4 0.5204 0.6497 -0.1058 0.032 Uiso calc R 1 . .
C C5 0.6774(3) 0.7917(3) -0.05328(18) 0.0279(6) Uani d . 1 . .
H H5A 0.7522 0.7331 -0.0629 0.033 Uiso calc R 1 . .
H H5B 0.6483 0.8527 -0.1097 0.033 Uiso calc R 1 . .
C C5a 0.7380(2) 0.8664(2) 0.04163(17) 0.0229(5) Uani d . 1 . .
C C6 0.8399(2) 0.9631(2) 0.05250(18) 0.0247(5) Uani d . 1 . .
H H6 0.8738 0.9828 -0.0015 0.030 Uiso calc R 1 . .
C C7 0.8940(2) 1.0321(2) 0.13958(18) 0.0244(5) Uani d . 1 . .
C C8 0.8469(2) 0.9994(2) 0.21876(18) 0.0266(6) Uani d . 1 . .
H H8 0.8841 1.0443 0.2798 0.032 Uiso calc R 1 . .
C C9 0.7467(2) 0.9025(2) 0.20966(17) 0.0253(6) Uani d . 1 . .
H H9 0.7158 0.8801 0.2645 0.030 Uiso calc R 1 . .
C C9a 0.6909(2) 0.8376(2) 0.12113(17) 0.0219(5) Uani d . 1 . .
O O14 0.58803(17) 0.64596(16) 0.04384(12) 0.0272(4) Uani d . 1 . .
C C21 0.3162(2) 0.7410(2) 0.09166(17) 0.0234(5) Uani d . 1 . .
C C22 0.2453(3) 0.8088(2) 0.14585(17) 0.0266(6) Uani d . 1 . .
H H22 0.2732 0.8957 0.1651 0.032 Uiso calc R 1 . .
C C23 0.1343(2) 0.7532(3) 0.17280(18) 0.0292(6) Uani d . 1 . .
H H23 0.0865 0.8024 0.2096 0.035 Uiso calc R 1 . .
C C24 0.0923(3) 0.6271(3) 0.14689(19) 0.0292(6) Uani d . 1 . .
C C25 0.1652(3) 0.5583(3) 0.0938(2) 0.0329(6) Uani d . 1 . .
H H25 0.1391 0.4707 0.0762 0.040 Uiso calc R 1 . .
C C26 0.2748(3) 0.6139(2) 0.0658(2) 0.0303(6) Uani d . 1 . .
H H26 0.3221 0.5649 0.0285 0.036 Uiso calc R 1 . .
C C27 -0.0301(3) 0.5662(3) 0.1741(2) 0.0386(7) Uani d . 1 . .
H H27A -0.0443 0.6129 0.2304 0.058 Uiso calc R 1 . .
H H27B -0.0073 0.4752 0.1922 0.058 Uiso calc R 1 . .
H H27C -0.1184 0.5710 0.1176 0.058 Uiso calc R 1 . .
C C71 0.9999(3) 1.1401(3) 0.1486(2) 0.0340(6) Uani d . 1 . .
H H71A 1.0981 1.1060 0.1752 0.051 Uiso calc R 1 . .
H H71B 0.9843 1.2069 0.1931 0.051 Uiso calc R 1 . .
H H71C 0.9867 1.1781 0.0832 0.051 Uiso calc R 1 . .

loop_
_atom_site_aniso_label
_atom_site_aniso_U_11
_atom_site_aniso_U_22
_atom_site_aniso_U_33
_atom_site_aniso_U_12
_atom_site_aniso_U_13
_atom_site_aniso_U_23
N1 0.0247(10) 0.0219(11) 0.0243(11) 0.0022(8) 0.0060(8) -0.0016(9)
C2 0.0237(12) 0.0206(13) 0.0239(13) 0.0038(10) 0.0048(10) 0.0020(10)
C3 0.0234(12) 0.0313(14) 0.0245(13) 0.0007(11) 0.0045(10) 0.0012(12)
C4 0.0296(13) 0.0271(14) 0.0228(13) 0.0025(11) 0.0061(10) -0.0023(11)
C5 0.0279(13) 0.0301(15) 0.0260(13) 0.0026(11) 0.0091(11) -0.0055(12)
C5a 0.0192(11) 0.0245(13) 0.0240(13) 0.0043(10) 0.0051(10) -0.0016(11)
C6 0.0199(11) 0.0294(14) 0.0248(13) 0.0066(10) 0.0070(10) 0.0001(11)
C7 0.0177(11) 0.0247(13) 0.0287(14) 0.0042(10) 0.0043(10) -0.0020(11)
C8 0.0227(12) 0.0294(14) 0.0246(13) 0.0037(11) 0.0029(10) -0.0044(11)
C9 0.0260(13) 0.0292(15) 0.0200(13) 0.0056(11) 0.0062(10) 0.0006(11)
C9a 0.0187(11) 0.0207(13) 0.0252(13) 0.0033(9) 0.0054(10) 0.0014(10)
O14 0.0308(9) 0.0192(9) 0.0300(10) 0.0032(7) 0.0074(8) -0.0024(8)
C21 0.0230(12) 0.0223(13) 0.0231(12) 0.0018(10) 0.0047(10) 0.0032(10)
C22 0.0280(13) 0.0240(14) 0.0252(13) 0.0038(10) 0.0048(11) 0.0023(11)
C23 0.0268(13) 0.0324(15) 0.0288(14) 0.0067(11) 0.0092(11) 0.0050(12)
C24 0.0247(13) 0.0323(15) 0.0283(14) 0.0018(11) 0.0047(11) 0.0083(12)
C25 0.0307(14) 0.0233(14) 0.0427(16) -0.0021(11) 0.0084(12) 0.0006(12)
C26 0.0291(13) 0.0249(14) 0.0377(15) 0.0010(11) 0.0116(12) -0.0027(12)
C27 0.0280(14) 0.0434(18) 0.0451(17) -0.0021(13) 0.0125(12) 0.0091(14)
C71 0.0299(14) 0.0349(16) 0.0375(16) -0.0035(12) 0.0109(12) -0.0076(13)

loop_
_atom_type_symbol
_atom_type_description
_atom_type_scat_dispersion_real
_atom_type_scat_dispersion_imag
_atom_type_scat_source
C C 0.0033 0.0016 'International Tables Vol C Tables 4.2.6.8 and 6.1.1.4'
H H 0.0000 0.0000 'International Tables Vol C Tables 4.2.6.8 and 6.1.1.4'
N N 0.0061 0.0033 'International Tables Vol C Tables 4.2.6.8 and 6.1.1.4'
O O 0.0106 0.0060 'International Tables Vol C Tables 4.2.6.8 and 6.1.1.4'

loop_
_geom_angle_atom_site_label_1
_geom_angle_atom_site_label_2
_geom_angle_atom_site_label_3
_geom_angle_site_symmetry_1
_geom_angle_site_symmetry_3
_geom_angle
_geom_angle_publ_flag
C9a N1 O14 . . 107.61(16) ?
C9a N1 C2 . . 109.68(18) ?
O14 N1 C2 . . 102.51(16) ?
N1 C2 C21 . . 111.55(19) ?
N1 C2 C3 . . 103.98(18) ?
C21 C2 C3 . . 114.9(2) ?
N1 C2 H2 . . 108.7 ?
C21 C2 H2 . . 108.7 ?
C3 C2 H2 . . 108.7 ?
C4 C3 C2 . . 103.95(19) ?
C4 C3 H3A . . 111.0 ?
C2 C3 H3A . . 111.0 ?
C4 C3 H3B . . 111.0 ?
C2 C3 H3B . . 111.0 ?
H3A C3 H3B . . 109.0 ?
O14 C4 C5 . . 107.7(2) ?
O14 C4 C3 . . 103.53(18) ?
C5 C4 C3 . . 113.7(2) ?
O14 C4 H4 . . 110.5 ?
C5 C4 H4 . . 110.5 ?
C3 C4 H4 . . 110.5 ?
C5a C5 C4 . . 110.1(2) ?
C5a C5 H5A . . 109.6 ?
C4 C5 H5A . . 109.6 ?
C5a C5 H5B . . 109.6 ?
C4 C5 H5B . . 109.6 ?
H5A C5 H5B . . 108.2 ?
C9a C5a C6 . . 118.4(2) ?
C9a C5a C5 . . 119.2(2) ?
C6 C5a C5 . . 122.4(2) ?
C5a C6 C7 . . 122.1(2) ?
C5a C6 H6 . . 119.0 ?
C7 C6 H6 . . 119.0 ?
C6 C7 C8 . . 118.3(2) ?
C6 C7 C71 . . 121.2(2) ?
C8 C7 C71 . . 120.5(2) ?
C9 C8 C7 . . 120.5(2) ?
C9 C8 H8 . . 119.8 ?
C7 C8 H8 . . 119.8 ?
C8 C9 C9a . . 120.3(2) ?
C8 C9 H9 . . 119.9 ?
C9a C9 H9 . . 119.9 ?
C9 C9a C5a . . 120.5(2) ?
C9 C9a N1 . . 117.8(2) ?
C5a C9a N1 . . 121.7(2) ?
C4 O14 N1 . . 103.99(16) ?
C22 C21 C26 . . 118.2(2) ?
C22 C21 C2 . . 119.9(2) ?
C26 C21 C2 . . 121.9(2) ?
C21 C22 C23 . . 121.3(2) ?
C21 C22 H22 . . 119.3 ?
C23 C22 H22 . . 119.3 ?
C24 C23 C22 . . 120.7(2) ?
C24 C23 H23 . . 119.6 ?
C22 C23 H23 . . 119.6 ?
C23 C24 C25 . . 117.9(2) ?
C23 C24 C27 . . 121.2(2) ?
C25 C24 C27 . . 120.9(2) ?
C26 C25 C24 . . 121.6(2) ?
C26 C25 H25 . . 119.2 ?
C24 C25 H25 . . 119.2 ?
C25 C26 C21 . . 120.3(2) ?
C25 C26 H26 . . 119.9 ?
C21 C26 H26 . . 119.9 ?
C24 C27 H27A . . 109.5 ?
C24 C27 H27B . . 109.5 ?
H27A C27 H27B . . 109.5 ?
C24 C27 H27C . . 109.5 ?
H27A C27 H27C . . 109.5 ?
H27B C27 H27C . . 109.5 ?
C7 C71 H71A . . 109.5 ?
C7 C71 H71B . . 109.5 ?
H71A C71 H71B . . 109.5 ?
C7 C71 H71C . . 109.5 ?
H71A C71 H71C . . 109.5 ?
H71B C71 H71C . . 109.5 ?

loop_
_geom_bond_atom_site_label_1
_geom_bond_atom_site_label_2
_geom_bond_site_symmetry_2
_geom_bond_distance
_geom_bond_publ_flag
N1 C9a . 1.442(3) ?
N1 O14 . 1.444(2) ?
N1 C2 . 1.492(3) ?
C2 C21 . 1.502(3) ?
C2 C3 . 1.542(3) ?
C2 H2 . 1.0000 ?
C3 C4 . 1.518(3) ?
C3 H3A . 0.9900 ?
C3 H3B . 0.9900 ?
C4 O14 . 1.444(3) ?
C4 C5 . 1.508(3) ?
C4 H4 . 1.0000 ?
C5 C5a . 1.506(3) ?
C5 H5A . 0.9900 ?
C5 H5B . 0.9900 ?
C5a C9a . 1.381(3) ?
C5a C6 . 1.382(3) ?
C6 C7 . 1.383(3) ?
C6 H6 . 0.9500 ?
C7 C8 . 1.386(3) ?
C7 C71 . 1.497(3) ?
C8 C9 . 1.376(3) ?
C8 H8 . 0.9500 ?
C9 C9a . 1.380(3) ?
C9 H9 . 0.9500 ?
C21 C22 . 1.378(3) ?
C21 C26 . 1.386(3) ?
C22 C23 . 1.382(3) ?
C22 H22 . 0.9500 ?
C23 C24 . 1.377(4) ?
C23 H23 . 0.9500 ?
C24 C25 . 1.386(4) ?
C24 C27 . 1.504(3) ?
C25 C26 . 1.378(3) ?
C25 H25 . 0.9500 ?
C26 H26 . 0.9500 ?
C27 H27A . 0.9800 ?
C27 H27B . 0.9800 ?
C27 H27C . 0.9800 ?
C71 H71A . 0.9800 ?
C71 H71B . 0.9800 ?
C71 H71C . 0.9800 ?

loop_
_geom_hbond_atom_site_label_D
_geom_hbond_atom_site_label_H
_geom_hbond_atom_site_label_A
_geom_hbond_site_symmetry_A
_geom_hbond_distance_DH
_geom_hbond_distance_HA
_geom_hbond_distance_DA
_geom_hbond_angle_DHA
_geom_hbond_publ_flag
C8 H8 N1 2_655 0.95 2.52 3.395(3) 153 no
C3 H3B Cg1 3_675 0.99 2.77 3.465(3) 127 no

loop_
_geom_torsion_atom_site_label_1
_geom_torsion_atom_site_label_2
_geom_torsion_atom_site_label_3
_geom_torsion_atom_site_label_4
_geom_torsion_site_symmetry_1
_geom_torsion_site_symmetry_2
_geom_torsion_site_symmetry_3
_geom_torsion_site_symmetry_4
_geom_torsion
_geom_torsion_publ_flag
C9a N1 C2 C21 . . . . -154.23(19) ?
O14 N1 C2 C21 . . . . 91.7(2) ?
C9a N1 C2 C3 . . . . 81.4(2) ?
O14 N1 C2 C3 . . . . -32.7(2) ?
N1 C2 C3 C4 . . . . 7.3(2) ?
C21 C2 C3 C4 . . . . -114.9(2) ?
C2 C3 C4 O14 . . . . 20.8(2) ?
C2 C3 C4 C5 . . . . -95.8(2) ?
O14 C4 C5 C5a . . . . -47.5(3) ?
C3 C4 C5 C5a . . . . 66.6(3) ?
C4 C5 C5a C9a . . . . 11.6(3) ?
C4 C5 C5a C6 . . . . -168.6(2) ?
C9a C5a C6 C7 . . . . -0.8(3) ?
C5 C5a C6 C7 . . . . 179.4(2) ?
C5a C6 C7 C8 . . . . 2.0(3) ?
C5a C6 C7 C71 . . . . -177.5(2) ?
C6 C7 C8 C9 . . . . -1.3(3) ?
C71 C7 C8 C9 . . . . 178.3(2) ?
C7 C8 C9 C9a . . . . -0.6(4) ?
C8 C9 C9a C5a . . . . 1.9(4) ?
C8 C9 C9a N1 . . . . -175.0(2) ?
C6 C5a C9a C9 . . . . -1.2(3) ?
C5 C5a C9a C9 . . . . 178.6(2) ?
C6 C5a C9a N1 . . . . 175.6(2) ?
C5 C5a C9a N1 . . . . -4.6(3) ?
O14 N1 C9a C9 . . . . -150.51(19) ?
C2 N1 C9a C9 . . . . 98.7(2) ?
O14 N1 C9a C5a . . . . 32.6(3) ?
C2 N1 C9a C5a . . . . -78.2(3) ?
C5 C4 O14 N1 . . . . 78.1(2) ?
C3 C4 O14 N1 . . . . -42.6(2) ?
C9a N1 O14 C4 . . . . -68.0(2) ?
C2 N1 O14 C4 . . . . 47.6(2) ?
N1 C2 C21 C22 . . . . 113.0(2) ?
C3 C2 C21 C22 . . . . -129.0(2) ?
N1 C2 C21 C26 . . . . -66.9(3) ?
C3 C2 C21 C26 . . . . 51.1(3) ?
C26 C21 C22 C23 . . . . -0.9(4) ?
C2 C21 C22 C23 . . . . 179.2(2) ?
C21 C22 C23 C24 . . . . 0.6(4) ?
C22 C23 C24 C25 . . . . 0.4(4) ?
C22 C23 C24 C27 . . . . -178.8(2) ?
C23 C24 C25 C26 . . . . -1.1(4) ?
C27 C24 C25 C26 . . . . 178.1(2) ?
C24 C25 C26 C21 . . . . 0.9(4) ?
C22 C21 C26 C25 . . . . 0.1(4) ?
C2 C21 C26 C25 . . . . -180.0(2) ?
